data_2006921
loop_
_publ_author_name
'Robinson, Paul D.'
'Hou, Yuqing'
'Lutfi, Hisham G.'
'Meyers, Cal Y.'

_publ_section_title
;
 Exclusivity of the <i>sp</i> Rotamers of
 9-(<i>o</i>-<i>tert</i>-Butylphenyl)fluorene and
 9-(<i>o</i>-<i>tert</i>-Butylphenyl)-9-fluorenol in Solution and the
 Crystalline State
;
_journal_issue 1
_journal_name_full 'Acta Crystallographica Section C'
_journal_page_first 73
_journal_page_last 77
_journal_paper_doi 10.1107/S0108270197012638
_journal_volume 54
_journal_year 1998
_chemical_formula_moiety 'C23 H22'
_chemical_formula_sum 'C23 H22'
_chemical_formula_weight 298.43
_chemical_name_systematic
;
sp-9-(o-tert-butylphenyl)fluorene
;
_space_group_IT_number 19
_symmetry_cell_setting orthorhombic
_symmetry_space_group_name_Hall 'P 2ac 2ab'
_symmetry_space_group_name_H-M 'P 21 21 21'
_cell_angle_alpha 90.00
_cell_angle_beta 90.00
_cell_angle_gamma 90.00
_cell_formula_units_Z 4
_cell_length_a 10.7211(11)
_cell_length_b 15.186(2)
_cell_length_c 10.4816(8)
_cell_measurement_reflns_used 24
_cell_measurement_temperature 296
_cell_measurement_theta_max 13.71
_cell_measurement_theta_min 12.84
_cell_volume 1706.5(3)
_computing_cell_refinement 'MSC/AFC Diffractometer Control Software'
_computing_data_collection
;MSC/AFC Diffractometer Control Software (Molecular Structure Corporation,
 1996)
;
_computing_data_reduction 'TEXSAN PROCESS  (Molecular Structure Corporation, 1995)'
_computing_molecular_graphics 'TEXSAN ORTEP (Johnson, 1965)'
_computing_publication_material 'TEXSAN, SHELXL93, and PLATON (Spek, 1990)'
_computing_structure_refinement 'TEXSAN LS and SHELXL93 (Sheldrick, 1993)'
_computing_structure_solution 'TEXSAN SHELXS86 (Sheldrick, 1985)'
_diffrn_ambient_temperature 296
_diffrn_measurement_device_type 'Rigaku AFC-5S diffractometer'
_diffrn_measurement_method '\w (rate 4\% min^-1^ in \w)'
_diffrn_radiation_monochromator graphite
_diffrn_radiation_source 'X-ray tube'
_diffrn_radiation_type 'Mo K\a'
_diffrn_radiation_wavelength 0.71069
_diffrn_reflns_av_R_equivalents 0.016
_diffrn_reflns_limit_h_max 15
_diffrn_reflns_limit_h_min 0
_diffrn_reflns_limit_k_max 21
_diffrn_reflns_limit_k_min 0
_diffrn_reflns_limit_l_max 14
_diffrn_reflns_limit_l_min -2
_diffrn_reflns_number 3351
_diffrn_reflns_theta_max 30.04
_diffrn_reflns_theta_min 2.33
_diffrn_standards_decay_% 0.20
_diffrn_standards_interval_count 150
_diffrn_standards_number 3
_exptl_absorpt_coefficient_mu 0.065
_exptl_absorpt_correction_type none
_exptl_crystal_colour colorless
_exptl_crystal_density_diffrn 1.162
_exptl_crystal_density_meas ?
_exptl_crystal_description block
_exptl_crystal_F_000 640
_exptl_crystal_size_max 0.43
_exptl_crystal_size_mid 0.38
_exptl_crystal_size_min 0.35
_refine_diff_density_max 0.166
_refine_diff_density_min -0.149
_refine_ls_abs_structure_details 'not determined'
_refine_ls_extinction_coef 0.0062(17)
_refine_ls_extinction_method SHELXL
_refine_ls_goodness_of_fit_all 1.003
_refine_ls_goodness_of_fit_obs 1.090
_refine_ls_hydrogen_treatment mixed
_refine_ls_matrix_type full
_refine_ls_number_parameters 216
_refine_ls_number_reflns 2817
_refine_ls_number_restraints 0
_refine_ls_restrained_S_all 1.003
_refine_ls_restrained_S_obs 1.090
_refine_ls_R_factor_all 0.1041
_refine_ls_R_factor_gt 0.0380
_refine_ls_shift/esd_max 0.000
_refine_ls_shift/esd_mean 0.000
_refine_ls_structure_factor_coef Fsqd
_refine_ls_weighting_details 'w = 1/[\s^2^(Fo^2^)+(0.0512P)^2^+0.1746P] where P=(Fo^2^+2Fc^2^)/3'
_refine_ls_weighting_scheme calc
_refine_ls_wR_factor_all 0.1225
_refine_ls_wR_factor_ref 0.0960
_reflns_number_gt 1560
_reflns_number_total 2817
_reflns_threshold_expression I>2\s(I)
_cod_data_source_file fg1380.cif
_cod_data_source_block 2
_cod_depositor_comments
;
The following automatic conversions were performed:

'_exptl_crystal_density_meas' value 'not measured' was changed to '?'
- the value is perceived as not measured.

Automatic conversion script
Id: cif_fix_values 3008 2015-01-20 13:52:24Z robertas 
;
_cod_database_code 2006921

loop_
_symmetry_equiv_pos_as_xyz
'x, y, z'
'-x+1/2, -y, z+1/2'
'x+1/2, -y+1/2, -z'
'-x, y+1/2, -z+1/2'

loop_
_atom_site_aniso_label
_atom_site_aniso_U_11
_atom_site_aniso_U_22
_atom_site_aniso_U_33
_atom_site_aniso_U_12
_atom_site_aniso_U_13
_atom_site_aniso_U_23
C1 .0452(14) .0476(13) .0458(14) .0016(13) .0012(13) .0054(12)
C2 .067(2) .0503(15) .053(2) .005(2) .015(2) .0007(13)
C3 .085(2) .060(2) .0389(13) .001(2) .003(2) -.0046(14)
C4 .066(2) .0531(15) .0425(13) .0009(15) -.0111(14) -.0019(12)
C4a .0473(14) .0372(12) .0395(12) -.0034(11) -.0080(12) .0026(10)
C4b .0391(13) .0357(11) .0454(13) -.0014(11) -.0072(12) .0005(11)
C5 .0443(15) .0527(15) .054(2) -.0010(13) -.0143(13) .0082(13)
C6 .0369(13) .060(2) .073(2) .0093(13) -.001(2) .010(2)
C7 .0473(15) .060(2) .061(2) .0079(13) .010(2) .002(2)
C8 .0506(15) .0483(13) .0429(14) .0036(13) -.0016(13) -.0037(12)
C8a .0382(12) .0327(11) .0420(13) .0002(10) -.0071(11) -.0005(11)
C9 .0381(12) .0336(11) .0363(11) -.0035(10) -.0063(11) .0012(10)
C9a .0431(13) .0317(11) .0381(12) -.0026(10) -.0031(11) .0029(10)
C1' .0344(11) .0370(11) .0329(11) .0004(10) .0029(10) .0029(10)
C2' .0331(11) .0455(12) .0333(11) .0056(11) .0029(10) .0028(10)
C3' .052(2) .059(2) .0405(13) .0128(14) .0015(13) .0123(12)
C4' .065(2) .0478(15) .052(2) .0132(14) .017(2) .0195(13)
C5' .061(2) .0363(12) .058(2) -.0032(13) .0210(15) .0038(12)
C6' .0467(14) .0440(13) .0444(14) -.0041(11) .0043(13) .0010(11)
C7' .0427(13) .0536(14) .0388(13) -.0035(12) -.0117(12) .0017(12)
C8' .072(2) .086(2) .066(2) -.010(2) -.035(2) -.001(2)
C9' .051(2) .075(2) .067(2) -.023(2) -.004(2) .006(2)
C10' .067(2) .056(2) .061(2) -.002(2) -.013(2) -.0137(14)

loop_
_atom_site_label
_atom_site_fract_x
_atom_site_fract_y
_atom_site_fract_z
_atom_site_U_iso_or_equiv
_atom_site_thermal_displace_type
_atom_site_calc_flag
_atom_site_refinement_flags
_atom_site_occupancy
_atom_site_disorder_group
_atom_site_type_symbol
C1 .1628(3) .8163(2) -.0479(2) .0462(6) Uani d . 1 . C
C2 .1554(3) .7996(2) -.1779(3) .0568(7) Uani d . 1 . C
C3 .0458(3) .8144(2) -.2444(3) .0614(8) Uani d . 1 . C
C4 -.0598(3) .8448(2) -.1825(2) .0540(7) Uani d . 1 . C
C4a -.0534(2) .8611(2) -.0519(2) .0414(6) Uani d . 1 . C
C4b -.1492(2) .88965(15) .0383(2) .0401(5) Uani d . 1 . C
C5 -.2738(2) .9122(2) .0198(3) .0502(7) Uani d . 1 . C
C6 -.3457(3) .9350(2) .1236(3) .0568(7) Uani d . 1 . C
C7 -.2951(3) .9349(2) .2452(3) .0561(7) Uani d . 1 . C
C8 -.1708(3) .9133(2) .2649(3) .0473(6) Uani d . 1 . C
C8a -.0979(2) .89139(14) .1611(2) .0376(5) Uani d . 1 . C
C9 .0414(2) .86975(15) .1549(2) .0360(5) Uani d . 1 . C
C9a .0580(2) .84675(14) .0144(2) .0376(5) Uani d . 1 . C
C1' .0857(2) .79835(14) .2470(2) .0348(5) Uani d . 1 . C
C2' .1737(2) .8100(2) .3451(2) .0373(5) Uani d . 1 . C
C3' .2016(3) .7357(2) .4191(2) .0503(7) Uani d . 1 . C
C4' .1488(3) .6545(2) .3983(3) .0551(7) Uani d . 1 . C
C5' .0637(3) .6441(2) .3022(3) .0518(7) Uani d . 1 . C
C6' .0325(2) .7153(2) .2278(2) .0451(6) Uani d . 1 . C
C7' .2400(2) .8985(2) .3728(2) .0450(6) Uani d . 1 . C
C8' .3319(3) .8912(2) .4850(3) .0748(10) Uani d . 1 . C
C9' .3186(3) .9273(2) .2579(3) .0645(8) Uani d . 1 . C
C10' .1446(3) .9690(2) .4115(3) .0613(8) Uani d . 1 . C
H1 .2369 .8071 -.0037 .055 Uiso calc R 1 . H
H2 .2250 .7782 -.2209 .068 Uiso calc R 1 . H
H3 .0431 .8037 -.3317 .074 Uiso calc R 1 . H
H4 -.1335 .8542 -.2272 .065 Uiso calc R 1 . H
H5 -.3081 .9119 -.0617 .060 Uiso calc R 1 . H
H6 -.4288 .9505 .1119 .068 Uiso calc R 1 . H
H7 -.3451 .9496 .3145 .067 Uiso calc R 1 . H
H8 -.1372 .9135 .3467 .057 Uiso calc R 1 . H
H9 .086(2) .922(2) .171(2) .037(6) Uiso d . 1 . H
H3' .2585 .7416 .4855 .060 Uiso calc R 1 . H
H4' .1707 .6069 .4493 .066 Uiso calc R 1 . H
H5' .0274 .5895 .2874 .062 Uiso calc R 1 . H
H6' -.0257 .7081 .1629 .054 Uiso calc R 1 . H
H8'a .2872 .8759 .5612 .112 Uiso calc R 1 . H
H8'b .3732 .9467 .4972 .112 Uiso calc R 1 . H
H8'c .3927 .8465 .4668 .112 Uiso calc R 1 . H
H9'a .2651 .9372 .1859 .097 Uiso calc R 1 . H
H9'b .3779 .8821 .2376 .097 Uiso calc R 1 . H
H9'c .3621 .9808 .2783 .097 Uiso calc R 1 . H
H10'a .1045 .9517 .4895 .092 Uiso calc R 1 . H
H10'b .0832 .9751 .3455 .092 Uiso calc R 1 . H
H10'c .1864 1.0242 .4239 .092 Uiso calc R 1 . H

loop_
_atom_type_symbol
_atom_type_description
_atom_type_scat_dispersion_real
_atom_type_scat_dispersion_imag
_atom_type_scat_source
C C 0.0033 0.0016 'International Tables Vol C Tables 4.2.6.8 and 6.1.1.4'
H H 0.0000 0.0000 'International Tables Vol C Tables 4.2.6.8 and 6.1.1.4'

loop_
_geom_angle_atom_site_label_1
_geom_angle_atom_site_label_2
_geom_angle_atom_site_label_3
_geom_angle
_geom_angle_publ_flag
H9 C9 C8a 107.7(14) yes
H9 C9 C9a 108.0(15) yes
H9 C9 C1' 109.1(14) yes
C1' C2' C7' 123.7(2) yes
C3' C2' C7' 119.9(2) yes
C9a C1 C2 118.6(3) no
C6' C1' C2' 119.5(2) no
C6' C1' C9 114.9(2) no
C2' C1' C9 125.6(2) no
C3 C2 C1 120.9(3) no
C3' C2' C1' 116.5(2) no
C4' C3' C2' 123.1(3) no
C3 C4 C4a 118.7(3) no
C6 C5 C4b 119.2(3) no
C4 C3 C2 120.8(3) no
C5 C4b C8a 120.0(3) no
C5 C4b C4a 131.1(2) no
C8a C4b C4a 108.9(2) no
C4 C4a C9a 120.1(3) no
C4 C4a C4b 130.8(3) no
C9a C4a C4b 109.0(2) no
C5' C4' C3' 119.7(2) no
C9' C7' C10' 112.0(2) no
C9' C7' C8' 105.6(2) no
C10' C7' C8' 105.9(2) no
C9' C7' C2' 110.7(2) no
C10' C7' C2' 110.4(2) no
C8' C7' C2' 112.0(2) no
C8 C8a C4b 120.4(2) no
C8 C8a C9 129.6(2) no
C4b C8a C9 109.9(2) no
C8a C8 C7 118.9(3) no
C1 C9a C4a 120.9(2) no
C1 C9a C9 129.0(2) no
C4a C9a C9 110.1(2) no
C9a C9 C1' 114.3(2) no
C9a C9 C8a 101.8(2) no
C1' C9 C8a 115.5(2) no
C4' C5' C6' 119.3(2) no
C5' C6' C1' 121.9(3) no
C6 C7 C8 120.8(3) no
C5 C6 C7 120.5(3) no
C5 C6 H6 119.7 no
C7 C6 H6 119.7 no
C5' C6' H6' 119.1 no
C4' C5' H5' 120.4 no
C6' C5' H5' 120.4 no
C1' C6' H6' 119.06 no
C6 C7 H7 119.6 no
C8 C7 H7 119.6 no
C7' C9' H9'a 109.47 no
C7' C9' H9'b 109.5 no
H9'a C9' H9'b 109.5 no
C7' C9' H9'c 109.47 no
H9'a C9' H9'c 109.5 no
H9'b C9' H9'c 109.5 no
C7' C10' H10'a 109.5 no
C7' C10' H10'b 109.47 no
H10'a C10' H10'b 109.5 no
C7' C10' H10'c 109.47 no
H10'a C10' H10'c 109.5 no
H10'b C10' H10'c 109.5 no
C9a C1 H1 120.71 no
C2 C1 H1 120.7 no
H8'a C8' H8'c 109.5 no
H8'b C8' H8'c 109.5 no
H8'a C8' H8'b 109.5 no
C8a C8 H8 120.54 no
C7 C8 H8 120.5 no
C7' C8' H8'a 109.5 no
C7' C8' H8'b 109.5 no
C7' C8' H8'c 109.5 no
C3 C2 H2 119.5 no
C1 C2 H2 119.5 no
C4 C3 H3 119.6 no
C2 C3 H3 119.6 no
C4' C3' H3' 118.4 no
C2' C3' H3' 118.4 no
C3 C4 H4 120.7 no
C4a C4 H4 120.7 no
C5' C4' H4' 120.1 no
C3' C4' H4' 120.1 no
C6 C5 H5 120.4 no
C4b C5 H5 120.4 no

loop_
_geom_bond_atom_site_label_1
_geom_bond_atom_site_label_2
_geom_bond_site_symmetry_2
_geom_bond_distance
_geom_bond_publ_flag
C9 H9 . .95(2) yes
C9 C8a . 1.530(3) yes
C9 C9a . 1.525(3) yes
C9 C1' . 1.528(3) yes
C2' C1' . 1.407(3) yes
C2' C7' . 1.548(3) yes
C2' C3' . 1.402(3) yes
C1 C9a . 1.380(4) no
C1 C2 . 1.388(4) no
C1' C6' . 1.399(3) no
C2 C3 . 1.385(4) no
C3 C4 . 1.384(4) no
C3' C4' . 1.373(4) no
C4 C4a . 1.393(3) no
C4b C5 . 1.393(4) no
C4b C8a . 1.400(3) no
C4b C4a . 1.462(4) no
C4a C9a . 1.398(3) no
C4' C5' . 1.368(4) no
C5 C6 . 1.377(4) no
C5' C6' . 1.374(4) no
C6 C7 . 1.385(4) no
C7 C8 . 1.388(4) no
C7' C9' . 1.533(4) no
C7' C10' . 1.535(4) no
C7' C8' . 1.539(4) no
C8a C8 . 1.380(4) no
C8' H8'a . .96 no
C8' H8'b . .96 no
C8' H8'c . .96 no
C9' H9'a . .96 no
C9' H9'b . .96 no
C9' H9'c . .96 no
C10' H10'a . .96 no
C10' H10'b . .96 no
C10' H10'c . .96 no
C5' H5' . .93 no
C1 H1 . .93 no
C2 H2 . .93 no
C6' H6' . .93 no
C4 H4 . .93 no
C4' H4' . .93 no
C3 H3 . .93 no
C3' H3' . .93 no
C6 H6 . .93 no
C5 H5 . .93 no
C7 H7 . .93 no
C8 H8 . .93 no

loop_
_geom_torsion_atom_site_label_1
_geom_torsion_atom_site_label_2
_geom_torsion_atom_site_label_3
_geom_torsion_atom_site_label_4
_geom_torsion
_geom_torsion_publ_flag
C1 C9a C9 C1' -50.3(3) yes
C1 C9A C9 H9 71.3(14) yes
C4' C3' C2' C7' -178.4(2) yes
C6' C1' C2' C7' 178.8(2) yes
C1 C9a C9 C8a -175.5(2) yes
C8 C8a C9 C9a 176.8(2) yes
H9 C9 C1' C2' 3.3(14) yes
H9 C9 C1' C6' -176.1(14) yes
C9a C1 C2 C3 0.9(4) no
C6' C1' C2' C3' -0.5(3) no
C9 C1' C2' C3' -180.0(2) no
C9 C1' C2' C7' -0.7(4) no
C1 C2 C3 C4 -1.0(4) no
C1' C2' C3' C4' 0.9(4) no
C2 C3 C4 C4a 0.5(4) no
C3 C4 C4a C9a 0.1(4) no
C3 C4 C4a C4b -177.3(3) no
C5 C4b C4a C4 -2.7(5) no
C8a C4b C4a C4 176.4(3) no
C5 C4b C4a C9a 179.7(2) no
C8a C4b C4a C9a -1.2(3) no
C2' C3' C4' C5' -0.7(4) no
C8a C4b C5 C6 -0.8(4) no
C4a C4b C5 C6 178.2(3) no
C3' C4' C5' C6' 0.0(4) no
C4b C5 C6 C7 -0.4(4) no
C4' C5' C6' C1' 0.3(4) no
C2' C1' C6' C5' -0.1(4) no
C9 C1' C6' C5' 179.4(2) no
C5 C6 C7 C8 1.0(4) no
C3' C2' C7' C9' 117.3(3) no
C1' C2' C7' C9' -62.0(3) no
C3' C2' C7' C10' -118.1(2) no
C1' C2' C7' C10' 62.6(3) no
C3' C2' C7' C8' -0.3(3) no
C1' C2' C7' C8' -179.6(2) no
C5 C4b C8a C8 1.6(3) no
C4a C4b C8a C8 -177.7(2) no
C5 C4b C8a C9 -176.5(2) no
C4a C4b C8a C9 4.3(3) no
C4b C8a C8 C7 -1.1(4) no
C9 C8a C8 C7 176.6(2) no
C6 C7 C8 C8a -0.2(4) no
C2 C1 C9a C4a -0.3(4) no
C2 C1 C9a C9 179.9(2) no
C4 C4a C9a C1 -0.2(4) no
C4b C4a C9a C1 177.7(2) no
C4 C4a C9a C9 179.7(2) no
C4b C4a C9a C9 -2.4(3) no
C4a C9a C9 C1' 129.9(2) no
C4a C9a C9 C8a 4.7(2) no
C6' C1' C9 C9a -55.2(3) no
C2' C1' C9 C9a 124.2(2) no
C6' C1' C9 C8a 62.4(3) no
C2' C1' C9 C8a -118.2(2) no
C4b C8a C9 C9a -5.4(2) no
C8 C8a C9 C1' 52.4(3) no
C4b C8a C9 C1' -129.8(2) no

loop_
_cod_related_entry_id
_cod_related_entry_database
_cod_related_entry_code
1 ChemSpider 21137299
